data_9004334
loop_
_publ_author_name
'Hughes, J. M.'
'Drexler, J. W.'

_publ_section_title
;
 Refinement of the structure of gagarinite-(Y), Nax(CaxREE2-x)F6
;
_journal_name_full 'The Canadian Mineralogist'
_journal_page_first 563
_journal_page_last 565
_journal_volume 32
_journal_year 1994
_chemical_formula_sum
;Ca0.475 Ce0.005 Dy0.05 Er0.02 F2.7 Gd0.045 Ho0.015 Na0.3 Nd0.005 Sm0.015
 Tb0.005 Y0.36 Yb0.005
;
_chemical_name_mineral Gagarinite-(Y)
_space_group_IT_number 176
_symmetry_space_group_name_Hall '-P 6c'
_symmetry_space_group_name_H-M 'P 63/m'
_cell_angle_alpha 90
_cell_angle_beta 90
_cell_angle_gamma 120
_cell_length_a 5.987
_cell_length_b 5.987
_cell_length_c 3.5413
_cell_formula_units_Z 2
_cell_volume 109.929
_database_code_amcsd 0005407
_exptl_crystal_density_diffrn 4.096
_cod_original_formula_sum
;(Ca.475 Y.36 Dy.05 Gd.045 Er.02 Ho.015 Sm.015 Yb.005 Nd.005 Tb.005 Ce.005)
 Na.3 F2.7
;
_cod_database_code 9004334

loop_
_space_group_symop_operation_xyz
x,y,z
-x+y,-x,1/2-z
x-y,x,1/2+z
y,-x+y,-z
-y,x-y,z
x,y,1/2-z
-x,-y,1/2+z
x-y,x,-z
-x+y,-x,z
-y,x-y,1/2-z
y,-x+y,1/2+z
-x,-y,-z

loop_
_atom_site_label
_atom_site_fract_x
_atom_site_fract_y
_atom_site_fract_z
_atom_site_occupancy
_atom_site_U_iso_or_equiv
Ca 0.66667 0.33333 0.25000 0.47500 0.01080
Y 0.66667 0.33333 0.25000 0.36000 0.01080
Dy 0.66667 0.33333 0.25000 0.05000 0.01080
Gd 0.66667 0.33333 0.25000 0.04500 0.01080
Er 0.66667 0.33333 0.25000 0.02000 0.01080
Ho 0.66667 0.33333 0.25000 0.01500 0.01080
Sm 0.66667 0.33333 0.25000 0.01500 0.01080
Yb 0.66667 0.33333 0.25000 0.00500 0.01080
Nd 0.66667 0.33333 0.25000 0.00500 0.01080
Tb 0.66667 0.33333 0.25000 0.00500 0.01080
Ce 0.66667 0.33333 0.25000 0.00500 0.01080
Na 0.00000 0.00000 0.00000 0.30000 0.03080
F 0.30890 0.39330 0.25000 0.90000 0.02770

loop_
_cod_related_entry_id
_cod_related_entry_database
_cod_related_entry_code
1 AMCSD 0005407
